data_4312534
loop_
_publ_author_name
'Chigusa Aoki'
'Takayuki Ishida'
'Takashi Nogami'

_publ_contact_author_address
;
    Department of Applied Physics and Chemistry, The University of 
    Electro-Communications, Chofu, Tokyo 182-8585, Japan
;
_publ_contact_author_email ' ishi@pc.uec.ac.jp '
_publ_contact_author_fax ' +81-424-43-5501 '
_publ_contact_author_name ' Takayuki Ishida'
_publ_contact_author_phone ' +81-424-43-5490 '
_publ_section_title
;
 Molecular Metamagnet [Ni(4ImNNH)2(NO3)2] (4ImNNH = 4-Imidazolyl Nitronyl
 Nitroxide) and the Related Compounds Showing Supramolecular H-Bonding
 Interactions
;
_journal_name_full 'Inorganic Chemistry'
_journal_page_first 7616
_journal_page_last 7625
_journal_paper_doi 10.1021/ic0349048
_journal_volume 42
_journal_year 2003
_chemical_formula_moiety 'C20 H30 Cu N10 O10 '
_chemical_formula_sum 'C20 H30 Cu N10 O10'
_chemical_formula_weight 634.06
_space_group_IT_number 14
_symmetry_cell_setting monoclinic
_symmetry_Int_Tables_number 14
_symmetry_space_group_name_Hall '-P 2yab'
_symmetry_space_group_name_H-M 'P 1 21/a 1'
_cell_angle_alpha 90
_cell_angle_beta 44.373(2)
_cell_angle_gamma 90
_cell_formula_units_Z 2
_cell_length_a 12.7794(7)
_cell_length_b 11.1557(7)
_cell_length_c 13.191(1)
_cell_measurement_reflns_used 19754
_cell_measurement_temperature 100.0
_cell_measurement_theta_max 27.4
_cell_measurement_theta_min 2.9
_cell_volume 1315.12(16)
_computing_cell_refinement PROCESS-AUTO
_computing_data_collection PROCESS-AUTO
_computing_data_reduction 'teXsan Ver. 1.11'
_computing_publication_material 'teXsan Ver. 1.11'
_computing_structure_refinement 'teXsan Ver. 1.10'
_computing_structure_solution SIR92
_diffrn_detector_area_resol_mean 10.00
_diffrn_measured_fraction_theta_full 0.9979
_diffrn_measured_fraction_theta_max 0.9979
_diffrn_measurement_device_type 'Rigaku RAXIS-RAPID Imaging Plate'
_diffrn_measurement_method \w
_diffrn_radiation_type 'Mo K\a'
_diffrn_radiation_wavelength 0.7107
_diffrn_reflns_av_R_equivalents 0.050
_diffrn_reflns_limit_h_max 16
_diffrn_reflns_limit_h_min -16
_diffrn_reflns_limit_k_max 14
_diffrn_reflns_limit_k_min -14
_diffrn_reflns_limit_l_max 16
_diffrn_reflns_limit_l_min -16
_diffrn_reflns_number 15380
_diffrn_reflns_theta_full 26.75
_diffrn_reflns_theta_max 26.75
_exptl_absorpt_coefficient_mu 0.905
_exptl_absorpt_correction_T_max 0.919
_exptl_absorpt_correction_T_min 0.730
_exptl_absorpt_correction_type integration
_exptl_absorpt_process_details '(Higashi, 1999)'
_exptl_crystal_colour black
_exptl_crystal_density_diffrn 1.601
_exptl_crystal_density_method 'not measured'
_exptl_crystal_description platelet
_exptl_crystal_size_max 0.400
_exptl_crystal_size_mid 0.350
_exptl_crystal_size_min 0.080
_refine_diff_density_max 1.43
_refine_diff_density_min -0.70
_refine_ls_extinction_coef 0.016(4)
_refine_ls_extinction_method 'Zachariasen(1967) type 2 Gaussian isotropic'
_refine_ls_goodness_of_fit_ref 1.985
_refine_ls_hydrogen_treatment refall
_refine_ls_number_parameters 248
_refine_ls_number_reflns 2800
_refine_ls_R_factor_gt 0.0633
_refine_ls_shift/su_max 0.0023
_refine_ls_structure_factor_coef Fsqd
_refine_ls_weighting_details 'w = 1/[\s^2^(Fo^2^) + (0.08000(Max(Fo^2^,0) + 2Fc^2^)/3)^2^]'
_refine_ls_weighting_scheme calc
_refine_ls_wR_factor_ref 0.2061
_reflns_number_gt 2345
_reflns_number_total 2803
_reflns_threshold_expression F^2^>2.0\s(F^2^)
_cod_data_source_file ic0349048si20030924_033005_5.cif
_cod_data_source_block '[Cu(4ImNNH)2(NO3)2]_'
_cod_original_cell_volume 1315.2(2)
_cod_original_formula_sum 'C20 H30 Cu N10 O10 '
_cod_database_code 4312534

loop_
_symmetry_equiv_pos_as_xyz
x,y,z
1/2-x,1/2+y,-z
-x,-y,-z
1/2+x,1/2-y,z

loop_
_atom_site_label
_atom_site_type_symbol
_atom_site_fract_x
_atom_site_fract_y
_atom_site_fract_z
_atom_site_U_iso_or_equiv
_atom_site_adp_type
_atom_site_occupancy
_atom_site_calc_flag
_atom_site_refinement_flags
_atom_site_disorder_assembly
_atom_site_disorder_group
Cu(1) Cu 0.5000 0.5000 0.5000 0.0147(1) Uani 1.00 d S . .
O(1) O 0.5230(2) 0.3875(2) 0.3684(2) 0.0218(5) Uani 1.00 d . . .
O(2) O 0.7698(3) 0.0484(3) 0.3123(3) 0.0257(5) Uani 1.00 d . . .
O(3) O 0.7546(3) 0.5823(3) 0.3003(2) 0.0270(5) Uani 1.00 d . . .
O(4) O 0.8079(3) 0.7531(3) 0.1941(3) 0.0300(5) Uani 1.00 d . . .
O(5) O 0.7539(3) 0.6015(3) 0.1364(3) 0.0349(6) Uani 1.00 d . . .
N(1) N 0.5782(3) 0.3824(3) 0.5412(3) 0.0166(5) Uani 1.00 d . . .
N(2) N 0.6489(3) 0.2935(3) 0.6329(3) 0.0204(6) Uani 1.00 d . . .
N(3) N 0.5989(3) 0.2879(3) 0.3189(3) 0.0164(5) Uani 1.00 d . . .
N(4) N 0.7135(3) 0.1264(3) 0.2912(3) 0.0172(5) Uani 1.00 d . . .
N(5) N 0.7729(3) 0.6442(3) 0.2087(3) 0.0224(6) Uani 1.00 d . . .
C(1) C 0.5879(3) 0.3915(4) 0.6346(3) 0.0194(6) Uani 1.00 d . . .
C(2) C 0.6342(3) 0.2688(3) 0.4792(3) 0.0163(6) Uani 1.00 d . . .
C(3) C 0.6796(3) 0.2144(3) 0.5359(3) 0.0192(6) Uani 1.00 d . . .
C(4) C 0.6470(3) 0.2293(3) 0.3669(3) 0.0158(6) Uani 1.00 d . . .
C(5) C 0.6577(3) 0.2339(3) 0.1814(3) 0.0173(6) Uani 1.00 d . . .
C(6) C 0.6910(3) 0.1044(3) 0.1951(3) 0.0178(6) Uani 1.00 d . . .
C(7) C 0.7996(4) 0.3038(4) 0.0578(4) 0.0260(7) Uani 1.00 d . . .
C(8) C 0.5438(4) 0.2444(4) 0.1753(4) 0.0261(7) Uani 1.00 d . . .
C(9) C 0.5566(4) 0.0182(4) 0.2812(4) 0.0282(8) Uani 1.00 d . . .
C(10) C 0.8299(4) 0.0466(4) 0.0544(4) 0.0230(7) Uani 1.00 d . . .
H(1) H 0.547(4) 0.453(4) 0.702(4) 0.03(1) Uiso 1.00 d . . .
H(2) H 0.719(4) 0.139(4) 0.529(4) 0.02(1) Uiso 1.00 d . . .
H(3) H 0.650(5) 0.279(5) 0.713(5) 0.05(1) Uiso 1.00 d . . .
H(4) H 0.878(3) 0.293(3) 0.063(3) 0.005(9) Uiso 1.00 d . . .
H(5) H 0.769(4) 0.395(5) 0.078(4) 0.03(1) Uiso 1.00 d . . .
H(6) H 0.829(4) 0.268(4) -0.019(4) 0.015(10) Uiso 1.00 d . . .
H(7) H 0.551(5) 0.332(5) 0.148(5) 0.05(1) Uiso 1.00 d . . .
H(8) H 0.585(4) 0.193(4) 0.100(4) 0.02(1) Uiso 1.00 d . . .
H(9) H 0.465(5) 0.212(5) 0.247(5) 0.05(1) Uiso 1.00 d . . .
H(10) H 0.467(4) 0.051(4) 0.370(4) 0.02(1) Uiso 1.00 d . . .
H(11) H 0.539(7) -0.011(5) 0.226(6) 0.06(2) Uiso 1.00 d . . .
H(12) H 0.589(3) -0.061(4) 0.292(3) 0.008(9) Uiso 1.00 d . . .
H(13) H 0.812(5) 0.042(5) 0.006(4) 0.03(1) Uiso 1.00 d . . .
H(14) H 0.923(3) 0.099(3) 0.016(3) -0.004(8) Uiso 1.00 d . . .
H(15) H 0.835(5) -0.034(5) 0.079(4) 0.03(1) Uiso 1.00 d . . .

loop_
_atom_site_aniso_label
_atom_site_aniso_U_11
_atom_site_aniso_U_22
_atom_site_aniso_U_33
_atom_site_aniso_U_12
_atom_site_aniso_U_13
_atom_site_aniso_U_23
Cu(1) 0.0198(2) 0.0131(3) 0.0152(2) 0.0021(2) -0.0140(1) -0.0012(2)
O(1) 0.0254(8) 0.021(1) 0.0241(8) 0.0087(9) -0.0193(5) -0.0078(9)
O(2) 0.0370(9) 0.020(1) 0.0323(8) 0.0076(9) -0.0289(6) -0.0004(10)
O(3) 0.0365(8) 0.027(1) 0.0286(8) -0.0123(10) -0.0271(5) 0.0130(10)
O(4) 0.0483(9) 0.021(1) 0.0363(9) -0.009(1) -0.0356(6) 0.0056(10)
O(5) 0.049(1) 0.039(2) 0.0266(9) -0.020(1) -0.0300(6) 0.009(1)
N(1) 0.0220(9) 0.015(1) 0.0167(9) 0.0004(10) -0.0151(6) -0.0001(10)
N(2) 0.0276(10) 0.020(1) 0.0193(9) -0.002(1) -0.0186(6) 0.001(1)
N(3) 0.0196(9) 0.015(1) 0.0155(8) 0.0025(10) -0.0130(6) -0.0037(10)
N(4) 0.0186(8) 0.021(1) 0.0147(8) 0.0036(10) -0.0126(6) 0.000(1)
N(5) 0.0226(9) 0.028(2) 0.0167(9) -0.007(1) -0.0142(6) 0.003(1)
C(1) 0.0229(10) 0.023(2) 0.022(1) 0.000(1) -0.0193(6) -0.001(1)
C(2) 0.020(1) 0.013(2) 0.0160(10) -0.002(1) -0.0133(7) 0.002(1)
C(3) 0.020(1) 0.020(2) 0.017(1) -0.001(1) -0.0131(7) 0.002(1)
C(4) 0.0145(10) 0.015(2) 0.014(1) 0.000(1) -0.0091(7) 0.001(1)
C(5) 0.022(1) 0.018(2) 0.0125(9) 0.006(1) -0.0127(7) -0.005(1)
C(6) 0.0179(10) 0.022(2) 0.0167(10) 0.001(1) -0.0134(7) -0.002(1)
C(7) 0.029(1) 0.022(2) 0.020(1) 0.004(1) -0.0154(9) -0.001(1)
C(8) 0.031(1) 0.032(2) 0.025(1) 0.014(1) -0.0234(7) -0.012(1)
C(9) 0.028(1) 0.026(2) 0.029(1) -0.006(1) -0.0197(9) 0.002(1)
C(10) 0.028(1) 0.024(2) 0.022(1) 0.010(1) -0.0189(7) -0.009(1)

loop_
_atom_type_symbol
_atom_type_description
_atom_type_scat_dispersion_real
_atom_type_scat_dispersion_imag
_atom_type_scat_source
C C 0.003 0.002
;International Tables for Crystallography
(1992, Vol. C, Tables 4.2.6.8 and 6.1.1.1)
;
H H 0.000 0.000
;International Tables for Crystallography
(1992, Vol. C, Table 6.1.1.2)
;
N N 0.006 0.003
;International Tables for Crystallography
(1992, Vol. C, Tables 4.2.6.8 and 6.1.1.1)
;
O O 0.011 0.006
;International Tables for Crystallography
(1992, Vol. C, Tables 4.2.6.8 and 6.1.1.1)
;
Cu Cu 0.320 1.265
;International Tables for Crystallography
(1992, Vol. C, Tables 4.2.6.8 and 6.1.1.1)
;

loop_
_geom_angle_atom_site_label_1
_geom_angle_atom_site_label_2
_geom_angle_atom_site_label_3
_geom_angle
_geom_angle_site_symmetry_1
_geom_angle_site_symmetry_2
_geom_angle_site_symmetry_3
_geom_angle_publ_flag
O(1) Cu(1) O(1) 180.0 . . 3_666 yes
O(1) Cu(1) O(3) 92.50(9) . . . yes
O(1) Cu(1) O(3) 87.50(9) . . 3_666 yes
O(1) Cu(1) N(1) 91.9(1) . . . yes
O(1) Cu(1) N(1) 88.1(1) . . 3_666 yes
O(1) Cu(1) O(3) 87.50(9) 3_666 . . yes
O(1) Cu(1) O(3) 92.50(9) 3_666 . 3_666 yes
O(1) Cu(1) N(1) 88.1(1) 3_666 . . yes
O(1) Cu(1) N(1) 91.9(1) 3_666 . 3_666 yes
O(3) Cu(1) O(3) 180.0 . . 3_666 yes
O(3) Cu(1) N(1) 90.0(1) . . . yes
O(3) Cu(1) N(1) 90.0(1) . . 3_666 yes
O(3) Cu(1) N(1) 90.0(1) 3_666 . . yes
O(3) Cu(1) N(1) 90.0(1) 3_666 . 3_666 yes
N(1) Cu(1) N(1) 180.0 . . 3_666 yes
Cu(1) O(1) N(3) 124.7(2) . . . yes
Cu(1) O(3) N(5) 115.2(2) . . . yes
Cu(1) N(1) C(1) 127.9(3) . . . yes
Cu(1) N(1) C(2) 126.7(3) . . . yes
C(1) N(1) C(2) 105.4(3) . . . yes
C(1) N(2) C(3) 108.6(3) . . . yes
O(1) N(3) C(4) 127.8(3) . . . yes
O(1) N(3) C(5) 119.8(3) . . . yes
C(4) N(3) C(5) 112.0(3) . . . yes
O(2) N(4) C(4) 124.9(3) . . . yes
O(2) N(4) C(6) 123.1(3) . . . yes
C(4) N(4) C(6) 111.2(3) . . . yes
O(3) N(5) O(4) 118.5(3) . . . yes
O(3) N(5) O(5) 121.6(3) . . . yes
O(4) N(5) O(5) 119.8(3) . . . yes
N(1) C(1) N(2) 111.3(3) . . . yes
N(1) C(2) C(3) 108.7(3) . . . yes
N(1) C(2) C(4) 121.0(3) . . . yes
C(3) C(2) C(4) 130.1(3) . . . yes
N(2) C(3) C(2) 106.0(3) . . . yes
N(3) C(4) N(4) 109.1(3) . . . yes
N(3) C(4) C(2) 126.2(3) . . . yes
N(4) C(4) C(2) 124.7(3) . . . yes
N(3) C(5) C(6) 100.0(3) . . . yes
N(3) C(5) C(7) 105.8(3) . . . yes
N(3) C(5) C(8) 111.1(3) . . . yes
C(6) C(5) C(7) 112.6(3) . . . yes
C(6) C(5) C(8) 115.5(3) . . . yes
C(7) C(5) C(8) 110.9(3) . . . yes
N(4) C(6) C(5) 100.4(3) . . . yes
N(4) C(6) C(9) 105.3(3) . . . yes
N(4) C(6) C(10) 109.8(3) . . . yes
C(5) C(6) C(9) 114.4(3) . . . yes
C(5) C(6) C(10) 115.6(3) . . . yes
C(9) C(6) C(10) 110.4(3) . . . yes

loop_
_geom_bond_atom_site_label_1
_geom_bond_atom_site_label_2
_geom_bond_distance
_geom_bond_site_symmetry_1
_geom_bond_site_symmetry_2
_geom_bond_publ_flag
Cu(1) O(1) 1.986(3) . . yes
Cu(1) O(1) 1.986(3) . 3_666 yes
Cu(1) O(3) 2.473(2) . . yes
Cu(1) O(3) 2.473(2) . 3_666 yes
Cu(1) N(1) 1.948(3) . . yes
Cu(1) N(1) 1.948(3) . 3_666 yes
O(1) N(3) 1.302(4) . . yes
O(2) N(4) 1.278(4) . . yes
O(3) N(5) 1.260(4) . . yes
O(4) N(5) 1.261(4) . . yes
O(5) N(5) 1.235(4) . . yes
N(1) C(1) 1.327(5) . . yes
N(1) C(2) 1.396(4) . . yes
N(2) C(1) 1.334(5) . . yes
N(2) C(3) 1.361(5) . . yes
N(3) C(4) 1.328(5) . . yes
N(3) C(5) 1.506(4) . . yes
N(4) C(4) 1.351(4) . . yes
N(4) C(6) 1.508(5) . . yes
C(2) C(3) 1.373(6) . . yes
C(2) C(4) 1.438(5) . . yes
C(5) C(6) 1.552(5) . . yes
C(5) C(7) 1.526(5) . . yes
C(5) C(8) 1.519(5) . . yes
C(6) C(9) 1.542(5) . . yes
C(6) C(10) 1.517(4) . . yes

loop_
_geom_contact_atom_site_label_1
_geom_contact_atom_site_label_2
_geom_contact_distance
_geom_contact_site_symmetry_1
_geom_contact_site_symmetry_2
_geom_contact_publ_flag
O(1) C(3) 3.402(4) . 4_455 ?
O(2) C(1) 2.948(5) . 2_646 ?
O(2) N(2) 3.281(4) . 2_646 ?
O(2) C(8) 3.438(5) . 4_555 ?
O(2) O(4) 3.526(4) . 1_545 ?
O(3) N(2) 3.067(4) . 2_656 ?
O(3) C(3) 3.186(5) . 2_656 ?
O(4) N(2) 2.741(4) . 2_656 ?
O(4) C(7) 3.575(4) . 3_765 ?
O(5) C(8) 3.307(4) . 2_655 ?
O(5) C(10) 3.422(6) . 2_655 ?
N(2) N(5) 3.335(5) . 2_646 ?
C(3) C(9) 3.355(5) . 3_656 ?
C(3) C(8) 3.585(4) . 4_555 ?

loop_
_geom_torsion_atom_site_label_1
_geom_torsion_atom_site_label_2
_geom_torsion_atom_site_label_3
_geom_torsion_atom_site_label_4
_geom_torsion
_geom_torsion_site_symmetry_1
_geom_torsion_site_symmetry_2
_geom_torsion_site_symmetry_3
_geom_torsion_site_symmetry_4
_geom_torsion_publ_flag
Cu(1) O(1) N(3) C(4) 15.6(4) . . . . yes
Cu(1) O(1) N(3) C(5) -157.0(2) . . . . yes
Cu(1) O(1) N(3) C(4) -15.6(4) . 3_666 3_666 3_666 yes
Cu(1) O(1) N(3) C(5) 157.0(2) . 3_666 3_666 3_666 yes
Cu(1) O(3) N(5) O(4) 117.7(3) . . . . yes
Cu(1) O(3) N(5) O(5) -60.5(4) . . . . yes
Cu(1) O(3) N(5) O(4) -117.7(3) . 3_666 3_666 3_666 yes
Cu(1) O(3) N(5) O(5) 60.5(4) . 3_666 3_666 3_666 yes
Cu(1) N(1) C(1) N(2) -179.4(2) . . . . yes
Cu(1) N(1) C(2) C(3) 179.4(2) . . . . yes
Cu(1) N(1) C(2) C(4) 3.6(4) . . . . yes
Cu(1) N(1) C(1) N(2) 179.4(2) . 3_666 3_666 3_666 yes
Cu(1) N(1) C(2) C(3) -179.4(2) . 3_666 3_666 3_666 yes
Cu(1) N(1) C(2) C(4) -3.6(4) . 3_666 3_666 3_666 yes
O(1) Cu(1) O(3) N(5) 69.3(2) . . . . yes
O(1) Cu(1) O(3) N(5) 110.7(2) . . 3_666 3_666 yes
O(1) Cu(1) N(1) C(1) -174.9(3) . . . . yes
O(1) Cu(1) N(1) C(2) 4.0(3) . . . . yes
O(1) Cu(1) N(1) C(1) -5.1(3) . . 3_666 3_666 yes
O(1) Cu(1) N(1) C(2) 176.0(3) . . 3_666 3_666 yes
O(1) N(3) C(4) N(4) 176.4(3) . . . . yes
O(1) N(3) C(4) C(2) -4.8(5) . . . . yes
O(1) N(3) C(5) C(6) -162.9(3) . . . . yes
O(1) N(3) C(5) C(7) 80.0(4) . . . . yes
O(1) N(3) C(5) C(8) -40.4(4) . . . . yes
O(2) N(4) C(4) N(3) -178.8(3) . . . . yes
O(2) N(4) C(4) C(2) 2.4(5) . . . . yes
O(2) N(4) C(6) C(5) -167.2(3) . . . . yes
O(2) N(4) C(6) C(9) 73.8(3) . . . . yes
O(2) N(4) C(6) C(10) -45.1(4) . . . . yes
O(3) Cu(1) O(1) N(3) 77.1(2) . . . . yes
O(3) Cu(1) O(1) N(3) 102.9(2) . . 3_666 3_666 yes
O(3) Cu(1) N(1) C(1) 92.6(3) . . . . yes
O(3) Cu(1) N(1) C(2) -88.5(2) . . . . yes
O(3) Cu(1) N(1) C(1) 87.4(3) . . 3_666 3_666 yes
O(3) Cu(1) N(1) C(2) -91.5(2) . . 3_666 3_666 yes
N(1) Cu(1) O(1) N(3) -13.0(2) . . . . yes
N(1) Cu(1) O(1) N(3) -167.0(2) . . 3_666 3_666 yes
N(1) Cu(1) O(3) N(5) 161.2(3) . . . . yes
N(1) Cu(1) O(3) N(5) 18.8(3) . . 3_666 3_666 yes
N(1) C(1) N(2) C(3) -0.9(4) . . . . yes
N(1) C(2) C(3) N(2) 1.0(3) . . . . yes
N(1) C(2) C(4) N(3) -5.7(5) . . . . yes
N(1) C(2) C(4) N(4) 173.0(3) . . . . yes
N(2) C(1) N(1) C(2) 1.5(3) . . . . yes
N(2) C(3) C(2) C(4) 176.3(3) . . . . yes
N(3) C(4) N(4) C(6) -8.2(3) . . . . yes
N(3) C(4) C(2) C(3) 179.6(3) . . . . yes
N(3) C(5) C(6) N(4) -25.0(3) . . . . yes
N(3) C(5) C(6) C(9) 87.2(3) . . . . yes
N(3) C(5) C(6) C(10) -142.9(3) . . . . yes
N(4) C(4) N(3) C(5) -10.5(4) . . . . yes
N(4) C(4) C(2) C(3) -1.8(5) . . . . yes
N(4) C(6) C(5) C(7) 86.9(3) . . . . yes
N(4) C(6) C(5) C(8) -144.3(2) . . . . yes
C(1) N(1) C(2) C(3) -1.5(3) . . . . yes
C(1) N(1) C(2) C(4) -177.3(3) . . . . yes
C(1) N(2) C(3) C(2) -0.1(3) . . . . yes
C(2) C(4) N(3) C(5) 168.3(3) . . . . yes
C(2) C(4) N(4) C(6) 172.9(3) . . . . yes
C(4) N(3) C(5) C(6) 23.4(3) . . . . yes
C(4) N(3) C(5) C(7) -93.7(3) . . . . yes
C(4) N(3) C(5) C(8) 145.9(3) . . . . yes
C(4) N(4) C(6) C(5) 22.0(3) . . . . yes
C(4) N(4) C(6) C(9) -97.0(3) . . . . yes
C(4) N(4) C(6) C(10) 144.2(3) . . . . yes
C(7) C(5) C(6) C(9) -160.9(3) . . . . yes
C(7) C(5) C(6) C(10) -31.0(5) . . . . yes
C(8) C(5) C(6) C(9) -32.1(4) . . . . yes
C(8) C(5) C(6) C(10) 97.8(4) . . . . yes
C(8) C(5) C(6) C(10) 97.8(4) . . . . yes
